data_4034694
loop_
_publ_author_name
'Yuan, Yumeng'
'Pan, Guoshuai'
'Zhang, Xiaofeng'
'Li, Buhong'
'Xiang, Shengchang'
'Huang, Qiufeng'

_publ_section_title
;
 Synthesis of seven-membered azepino[3,2,1-hi]indoles via
 rhodium-catalyzed regioselectively C-H activation/DBU-catalyzed
 intramolecualr amidation of 7-phenylindoles in one pot.
;
_journal_name_full 'The Journal of organic chemistry'
_journal_paper_doi 10.1021/acs.joc.9b02289
_journal_year 2019
_chemical_formula_moiety 'C20 H15 N O4'
_chemical_formula_sum 'C20 H15 N O4'
_chemical_formula_weight 333.33
_chemical_name_systematic Y
_space_group_crystal_system monoclinic
_space_group_IT_number 14
_space_group_name_Hall '-P 2ybc'
_space_group_name_H-M_alt 'P 1 21/c 1'
_atom_sites_solution_hydrogens geom
_atom_sites_solution_primary direct
_audit_creation_date 2019-07-15
_audit_creation_method
;
Olex2 1.2
(compiled 2018.05.29 svn.r3508 for OlexSys, GUI svn.r5506)
;
_cell_angle_alpha 90
_cell_angle_beta 94.306(3)
_cell_angle_gamma 90
_cell_formula_units_Z 4
_cell_length_a 5.47677(15)
_cell_length_b 12.5741(4)
_cell_length_c 23.3420(6)
_cell_measurement_reflns_used 2951
_cell_measurement_temperature 294.54(13)
_cell_measurement_theta_max 72.6830
_cell_measurement_theta_min 3.7630
_cell_volume 1602.92(8)
_computing_cell_refinement 'CrysAlisPro 1.171.39.46e (Rigaku OD, 2018)'
_computing_data_collection 'CrysAlisPro 1.171.39.46e (Rigaku OD, 2018)'
_computing_data_reduction 'CrysAlisPro 1.171.39.46e (Rigaku OD, 2018)'
_computing_molecular_graphics 'Olex2 (Dolomanov et al., 2009)'
_computing_publication_material 'Olex2 (Dolomanov et al., 2009)'
_computing_structure_refinement 'ShelXL (Sheldrick, 2015)'
_computing_structure_solution 'ShelXS (Sheldrick, 2008)'
_diffrn_ambient_environment air
_diffrn_ambient_temperature 294.54(13)
_diffrn_detector 'CCD plate'
_diffrn_detector_area_resol_mean 10.5148
_diffrn_detector_type Atlas
_diffrn_measured_fraction_theta_full 0.999
_diffrn_measured_fraction_theta_max 0.978
_diffrn_measurement_details
;
List of Runs (angles in degrees, time in seconds):

  # Type    Start    End  Width  t~exp~   \w     \q     \k     \f   Frames
--------------------------------------------------------------------------
  1  \w    -65.00  34.00   1.00    1.89    --  -40.45  38.00  30.00   99
  2  \w    -69.00  33.00   1.00    1.89    --  -40.45  57.00 120.00  102
  3  \w    -65.00  34.00   1.00    1.89    --  -40.45  38.00-150.00   99
  4  \w     71.00 178.00   1.00    7.55    --  103.24  77.00  30.00  107
  5  \w     30.00 129.00   1.00    7.55    --  103.24 -45.00 150.00   99
  6  \w     94.00 176.00   1.00    7.55    --  103.24 125.00-150.00   82
  7  \w     94.00 176.00   1.00    7.55    --  103.24 125.00 120.00   82
  8  \w     21.00 109.00   1.00    7.55    --  103.24 -94.00 -30.00   88
  9  \w    101.00 178.00   1.00    7.55    --  103.24  91.00  60.00   77
 10  \w     21.00  71.00   1.00    7.55    --  103.24 -94.00-180.00   50
;
_diffrn_measurement_device 'four-circle diffractometer'
_diffrn_measurement_device_type 'SuperNova, Dual, Cu at home/near, Atlas'
_diffrn_measurement_method '\w scans'
_diffrn_orient_matrix_type 'CrysAlisPro convention (1999,Acta A55,543-557)'
_diffrn_orient_matrix_UB_11 -0.1027112000
_diffrn_orient_matrix_UB_12 -0.1119702000
_diffrn_orient_matrix_UB_13 -0.0137288000
_diffrn_orient_matrix_UB_21 -0.0885098000
_diffrn_orient_matrix_UB_22 -0.0076700000
_diffrn_orient_matrix_UB_23 0.0610005000
_diffrn_orient_matrix_UB_31 -0.2472350000
_diffrn_orient_matrix_UB_32 0.0491817000
_diffrn_orient_matrix_UB_33 -0.0217458000
_diffrn_radiation_monochromator mirror
_diffrn_radiation_probe x-ray
_diffrn_radiation_type CuK\a
_diffrn_radiation_wavelength 1.54184
_diffrn_reflns_av_R_equivalents 0.0240
_diffrn_reflns_av_unetI/netI 0.0244
_diffrn_reflns_Laue_measured_fraction_full 0.999
_diffrn_reflns_Laue_measured_fraction_max 0.978
_diffrn_reflns_limit_h_max 6
_diffrn_reflns_limit_h_min -6
_diffrn_reflns_limit_k_max 15
_diffrn_reflns_limit_k_min -15
_diffrn_reflns_limit_l_max 28
_diffrn_reflns_limit_l_min -28
_diffrn_reflns_number 8554
_diffrn_reflns_point_group_measured_fraction_full 0.999
_diffrn_reflns_point_group_measured_fraction_max 0.978
_diffrn_reflns_theta_full 67.684
_diffrn_reflns_theta_max 72.686
_diffrn_reflns_theta_min 3.996
_diffrn_source 'micro-focus sealed X-ray tube'
_diffrn_source_type 'SuperNova (Cu) X-ray Source'
_exptl_absorpt_coefficient_mu 0.798
_exptl_absorpt_correction_T_max 1.00000
_exptl_absorpt_correction_T_min 0.76807
_exptl_absorpt_correction_type multi-scan
_exptl_absorpt_process_details
;
CrysAlisPro 1.171.39.46e (Rigaku Oxford Diffraction, 2018)
Empirical absorption correction using spherical harmonics,
 implemented in SCALE3 ABSPACK scaling algorithm.
;
_exptl_crystal_colour 'clear light colourless'
_exptl_crystal_colour_lustre clear
_exptl_crystal_colour_modifier light
_exptl_crystal_colour_primary colourless
_exptl_crystal_density_diffrn 1.381
_exptl_crystal_description block
_exptl_crystal_F_000 696
_exptl_crystal_size_max 0.1
_exptl_crystal_size_mid 0.1
_exptl_crystal_size_min 0.1
_refine_diff_density_max 0.151
_refine_diff_density_min -0.191
_refine_diff_density_rms 0.039
_refine_ls_extinction_method none
_refine_ls_goodness_of_fit_ref 1.036
_refine_ls_hydrogen_treatment constr
_refine_ls_matrix_type full
_refine_ls_number_parameters 228
_refine_ls_number_reflns 3114
_refine_ls_number_restraints 0
_refine_ls_restrained_S_all 1.036
_refine_ls_R_factor_all 0.0551
_refine_ls_R_factor_gt 0.0431
_refine_ls_shift/su_max 0.000
_refine_ls_shift/su_mean 0.000
_refine_ls_structure_factor_coef Fsqd
_refine_ls_weighting_details 'w=1/[\s^2^(Fo^2^)+(0.0608P)^2^+0.2685P] where P=(Fo^2^+2Fc^2^)/3'
_refine_ls_weighting_scheme calc
_refine_ls_wR_factor_gt 0.1099
_refine_ls_wR_factor_ref 0.1213
_reflns_Friedel_coverage 0.000
_reflns_number_gt 2479
_reflns_number_total 3114
_reflns_threshold_expression 'I > 2\s(I)'
_cod_data_source_file jo9b02289_si_010.cif
_cod_data_source_block y-181
_cod_original_cell_volume 1602.93(8)
_cod_database_code 4034694
_shelx_shelxl_version_number 2014/7
_shelx_space_group_comment
;
The symmetry employed for this shelxl refinement is uniquely defined
by the following loop, which should always be used as a source of
symmetry information in preference to the above space-group names.
They are only intended as comments.
;
_reflns_odcompleteness_completeness 99.97
_reflns_odcompleteness_iscentric 1
_reflns_odcompleteness_theta 66.97
_olex2_refinement_description
;
1. Fixed Uiso
 At 1.2 times of:
  All C(H) groups
 At 1.5 times of:
  All C(H,H,H) groups
2.a Ternary CH refined with riding coordinates:
 C9(H9)
2.b Aromatic/amide H refined with riding coordinates:
 C8(H8), C12(H12), C15(H15), C18(H18), C19(H19), C21(H21), C23(H23), C24(H24)
2.c Idealised Me refined as rotating group:
 C16(H16A,H16B,H16C), C25(H25A,H25B,H25C)
;
_olex2_date_sample_data_collection 2019-07-15
_olex2_submission_original_sample_id 181
_olex2_submission_special_instructions 'No special instructions were received'
_oxdiff_exptl_absorpt_empirical_details
;
Empirical correction (ABSPACK) includes:
- Absorption correction using spherical harmonics
- Frame scaling
;
_oxdiff_exptl_absorpt_empirical_full_max 1.513
_oxdiff_exptl_absorpt_empirical_full_min 0.597

loop_
_space_group_symop_operation_xyz
'x, y, z'
'-x, y+1/2, -z+1/2'
'-x, -y, -z'
'x, -y-1/2, z-1/2'

loop_
_atom_site_label
_atom_site_type_symbol
_atom_site_fract_x
_atom_site_fract_y
_atom_site_fract_z
_atom_site_U_iso_or_equiv
_atom_site_adp_type
_atom_site_occupancy
_atom_site_site_symmetry_order
_atom_site_calc_flag
_atom_site_refinement_flags_posn
O1 O 0.1771(2) 0.49344(10) 0.42162(5) 0.0525(3) Uani 1 1 d .
O2 O -0.0006(2) 0.51833(10) 0.33294(5) 0.0569(3) Uani 1 1 d .
C3 C 0.1616(3) 0.53527(12) 0.36945(6) 0.0416(3) Uani 1 1 d .
N4 N 0.3438(3) 0.73441(12) 0.43717(5) 0.0493(3) Uani 1 1 d .
O5 O 0.6766(2) 0.62880(12) 0.44161(5) 0.0646(4) Uani 1 1 d .
C6 C 0.3645(3) 0.67308(12) 0.30905(6) 0.0407(3) Uani 1 1 d .
C7 C 0.4877(3) 0.65549(13) 0.41594(6) 0.0457(4) Uani 1 1 d .
C8 C 0.5106(3) 0.64976(13) 0.26420(6) 0.0447(4) Uani 1 1 d .
H8 H 0.6168 0.5920 0.2677 0.054 Uiso 1 1 calc R
C9 C 0.3897(3) 0.60094(12) 0.36086(6) 0.0413(3) Uani 1 1 d .
H9 H 0.5155 0.5491 0.3524 0.050 Uiso 1 1 calc R
C10 C 0.2042(3) 0.75980(13) 0.30482(7) 0.0448(3) Uani 1 1 d .
C11 C 0.0593(3) 0.79549(13) 0.35235(8) 0.0499(4) Uani 1 1 d .
C12 C 0.3394(4) 0.79625(15) 0.21002(7) 0.0582(4) Uani 1 1 d .
H12 H 0.3284 0.8376 0.1769 0.070 Uiso 1 1 calc R
C13 C 0.5010(3) 0.71097(14) 0.21437(7) 0.0507(4) Uani 1 1 d .
C14 C 0.1389(3) 0.78573(13) 0.41076(7) 0.0500(4) Uani 1 1 d .
C15 C 0.1959(3) 0.82026(14) 0.25398(8) 0.0553(4) Uani 1 1 d .
H15 H 0.0901 0.8781 0.2501 0.066 Uiso 1 1 calc R
C16 C -0.0068(4) 0.41586(15) 0.43479(7) 0.0568(4) Uani 1 1 d .
H16A H -0.0014 0.3567 0.4089 0.085 Uiso 1 1 calc GR
H16B H -0.1660 0.4481 0.4305 0.085 Uiso 1 1 calc GR
H16C H 0.0254 0.3915 0.4736 0.085 Uiso 1 1 calc GR
C17 C 0.0289(4) 0.84184(15) 0.45448(9) 0.0644(5) Uani 1 1 d .
C18 C 0.3633(4) 0.76125(16) 0.49589(7) 0.0641(5) Uani 1 1 d .
H18 H 0.4865 0.7384 0.5227 0.077 Uiso 1 1 calc R
C19 C -0.1794(4) 0.90117(17) 0.44104(12) 0.0781(7) Uani 1 1 d .
H19 H -0.2539 0.9383 0.4694 0.094 Uiso 1 1 calc R
O20 O 0.6343(4) 0.7396(2) 0.12268(7) 0.1171(8) Uani 1 1 d .
C21 C 0.1784(5) 0.82423(17) 0.50700(9) 0.0750(6) Uani 1 1 d .
H21 H 0.1501 0.8523 0.5428 0.090 Uiso 1 1 calc R
C22 C 0.6582(4) 0.68746(19) 0.16633(7) 0.0660(5) Uani 1 1 d .
C23 C -0.1561(3) 0.85384(15) 0.34123(11) 0.0654(5) Uani 1 1 d .
H23 H -0.2232 0.8594 0.3036 0.078 Uiso 1 1 calc R
C24 C -0.2744(4) 0.90434(17) 0.38507(14) 0.0801(7) Uani 1 1 d .
H24 H -0.4201 0.9406 0.3759 0.096 Uiso 1 1 calc R
C25 C 0.8453(4) 0.6016(2) 0.17239(9) 0.0746(6) Uani 1 1 d .
H25A H 0.9529 0.6143 0.2061 0.112 Uiso 1 1 calc GR
H25B H 0.9385 0.6010 0.1392 0.112 Uiso 1 1 calc GR
H25C H 0.7654 0.5342 0.1758 0.112 Uiso 1 1 calc GR

loop_
_atom_site_aniso_label
_atom_site_aniso_U_11
_atom_site_aniso_U_22
_atom_site_aniso_U_33
_atom_site_aniso_U_23
_atom_site_aniso_U_13
_atom_site_aniso_U_12
O1 0.0645(7) 0.0508(7) 0.0402(5) 0.0099(5) -0.0086(5) -0.0143(5)
O2 0.0664(7) 0.0575(7) 0.0442(6) 0.0037(5) -0.0131(5) -0.0116(6)
C3 0.0536(8) 0.0343(7) 0.0359(7) 0.0001(6) -0.0034(6) 0.0016(6)
N4 0.0611(8) 0.0491(8) 0.0378(6) -0.0051(5) 0.0048(6) -0.0145(6)
O5 0.0649(8) 0.0730(9) 0.0524(7) 0.0063(6) -0.0196(6) -0.0042(6)
C6 0.0449(7) 0.0413(8) 0.0348(6) 0.0026(6) -0.0041(6) -0.0015(6)
C7 0.0506(8) 0.0489(9) 0.0369(7) 0.0053(6) -0.0013(6) -0.0083(7)
C8 0.0511(8) 0.0459(8) 0.0363(7) 0.0036(6) -0.0018(6) 0.0002(7)
C9 0.0479(7) 0.0414(8) 0.0339(6) 0.0021(6) -0.0009(6) 0.0044(6)
C10 0.0462(8) 0.0409(8) 0.0458(8) 0.0008(6) -0.0069(6) -0.0025(6)
C11 0.0456(8) 0.0383(8) 0.0657(10) -0.0041(7) 0.0042(7) -0.0052(7)
C12 0.0722(11) 0.0552(10) 0.0449(8) 0.0149(7) -0.0098(8) -0.0040(9)
C13 0.0581(9) 0.0551(10) 0.0378(7) 0.0061(7) -0.0032(6) -0.0065(8)
C14 0.0534(9) 0.0412(8) 0.0569(9) -0.0081(7) 0.0135(7) -0.0124(7)
C15 0.0626(10) 0.0448(9) 0.0563(9) 0.0082(7) -0.0110(8) 0.0055(8)
C16 0.0699(11) 0.0478(9) 0.0514(9) 0.0112(7) -0.0045(8) -0.0145(8)
C17 0.0742(12) 0.0429(9) 0.0804(13) -0.0134(9) 0.0335(10) -0.0180(9)
C18 0.0929(14) 0.0607(11) 0.0396(8) -0.0099(8) 0.0109(8) -0.0280(11)
C19 0.0794(14) 0.0494(11) 0.1112(19) -0.0170(12) 0.0457(14) -0.0132(10)
O20 0.1334(16) 0.165(2) 0.0554(9) 0.0477(11) 0.0257(10) 0.0228(15)
C21 0.1128(17) 0.0597(12) 0.0566(11) -0.0176(9) 0.0329(11) -0.0322(12)
C22 0.0748(12) 0.0820(14) 0.0412(8) 0.0080(9) 0.0047(8) -0.0133(11)
C23 0.0513(9) 0.0461(10) 0.0982(15) -0.0026(9) 0.0019(10) -0.0008(8)
C24 0.0541(10) 0.0473(11) 0.142(2) -0.0052(13) 0.0289(13) 0.0019(9)
C25 0.0813(13) 0.0852(15) 0.0601(11) -0.0051(11) 0.0224(10) -0.0020(12)

loop_
_atom_type_symbol
_atom_type_description
_atom_type_scat_dispersion_real
_atom_type_scat_dispersion_imag
_atom_type_scat_source
C C 0.0181 0.0091 'International Tables Vol C Tables 4.2.6.8 and 6.1.1.4'
H H 0.0000 0.0000 'International Tables Vol C Tables 4.2.6.8 and 6.1.1.4'
N N 0.0311 0.0180 'International Tables Vol C Tables 4.2.6.8 and 6.1.1.4'
O O 0.0492 0.0322 'International Tables Vol C Tables 4.2.6.8 and 6.1.1.4'

loop_
_geom_angle_atom_site_label_1
_geom_angle_atom_site_label_2
_geom_angle_atom_site_label_3
_geom_angle
C3 O1 C16 117.68(12)
O1 C3 C9 109.89(12)
O2 C3 O1 125.05(15)
O2 C3 C9 124.89(14)
C7 N4 C14 129.37(13)
C7 N4 C18 121.16(16)
C14 N4 C18 108.58(16)
C8 C6 C9 116.83(13)
C8 C6 C10 120.20(14)
C10 C6 C9 122.97(14)
N4 C7 C9 116.91(13)
O5 C7 N4 120.92(15)
O5 C7 C9 122.10(16)
C13 C8 C6 121.50(15)
C6 C9 C3 113.87(12)
C6 C9 C7 114.32(13)
C7 C9 C3 112.01(12)
C6 C10 C11 123.50(14)
C6 C10 C15 117.47(15)
C15 C10 C11 118.86(15)
C14 C11 C10 123.74(15)
C23 C11 C10 120.83(17)
C23 C11 C14 114.98(17)
C15 C12 C13 120.85(15)
C8 C13 C22 122.00(17)
C12 C13 C8 118.13(16)
C12 C13 C22 119.86(16)
N4 C14 C11 130.46(15)
N4 C14 C17 106.51(16)
C11 C14 C17 122.63(18)
C12 C15 C10 121.84(17)
C14 C17 C21 106.98(19)
C19 C17 C14 119.8(2)
C19 C17 C21 133.2(2)
C21 C18 N4 109.27(19)
C24 C19 C17 118.8(2)
C18 C21 C17 108.63(17)
O20 C22 C13 119.5(2)
O20 C22 C25 120.2(2)
C25 C22 C13 120.26(16)
C11 C23 C24 122.1(2)
C19 C24 C23 121.3(2)

loop_
_geom_bond_atom_site_label_1
_geom_bond_atom_site_label_2
_geom_bond_distance
O1 C3 1.3234(18)
O1 C16 1.451(2)
O2 C3 1.2031(19)
C3 C9 1.523(2)
N4 C7 1.382(2)
N4 C14 1.397(2)
N4 C18 1.408(2)
O5 C7 1.204(2)
C6 C8 1.396(2)
C6 C9 1.5098(19)
C6 C10 1.398(2)
C7 C9 1.519(2)
C8 C13 1.393(2)
C10 C11 1.481(2)
C10 C15 1.407(2)
C11 C14 1.406(3)
C11 C23 1.397(3)
C12 C13 1.389(3)
C12 C15 1.372(3)
C13 C22 1.494(3)
C14 C17 1.412(2)
C17 C19 1.379(3)
C17 C21 1.439(3)
C18 C21 1.326(3)
C19 C24 1.370(4)
O20 C22 1.210(3)
C22 C25 1.488(3)
C23 C24 1.403(3)
